data_2221427
loop_
_publ_author_name
'Yeap, Chin Sing'
'Kargar, Hadi'
'Kia, Reza'
'Jamshidvand, Arezoo'
'Fun, Hoong-Kun'

_publ_section_title
;
 2-(1<i>H</i>-Benzoimidazol-2-yl)-6-ethoxyphenol
;
_journal_coeditor_code LH2781
_journal_issue 4
_journal_name_full 'Acta Crystallographica Section E'
_journal_page_first o745
_journal_page_last o746
_journal_paper_doi 10.1107/S1600536809008071
_journal_volume 65
_journal_year 2009
_chemical_formula_iupac 'C15 H14 N2 O2'
_chemical_formula_moiety 'C15 H14 N2 O2'
_chemical_formula_sum 'C15 H14 N2 O2'
_chemical_formula_weight 254.28
_chemical_name_systematic
;
2-(1<i>H</i>-Benzoimidazol-2-yl)-6-ethoxyphenol
;
_space_group_IT_number 15
_symmetry_cell_setting monoclinic
_symmetry_space_group_name_Hall '-C 2yc'
_symmetry_space_group_name_H-M 'C 1 2/c 1'
_atom_sites_solution_hydrogens geom
_atom_sites_solution_primary direct
_atom_sites_solution_secondary difmap
_audit_creation_method SHELXL-97
_cell_angle_alpha 90.00
_cell_angle_beta 120.4490(10)
_cell_angle_gamma 90.00
_cell_formula_units_Z 16
_cell_length_a 22.5305(4)
_cell_length_b 12.0113(2)
_cell_length_c 21.4241(3)
_cell_measurement_reflns_used 9961
_cell_measurement_temperature 100
_cell_measurement_theta_max 32.23
_cell_measurement_theta_min 2.52
_cell_volume 4998.17(15)
_computing_cell_refinement 'SAINT (Bruker, 2005)'
_computing_data_collection 'APEX2 (Bruker, 2005)'
_computing_data_reduction 'SAINT (Bruker, 2005)'
_computing_molecular_graphics 'SHELXTL (Sheldrick, 2008)'
_computing_publication_material
;
SHELXTL (Sheldrick, 2008) and PLATON (Spek, 2009)
;
_computing_structure_refinement 'SHELXTL (Sheldrick, 2008)'
_computing_structure_solution 'SHELXTL (Sheldrick, 2008)'
_diffrn_ambient_temperature 100
_diffrn_measured_fraction_theta_full 0.999
_diffrn_measured_fraction_theta_max 0.999
_diffrn_measurement_device_type
;
Bruker SMART APEXII CCD area-detector
;
_diffrn_measurement_method '\f and \w'
_diffrn_radiation_monochromator graphite
_diffrn_radiation_source 'fine-focus sealed tube'
_diffrn_radiation_type MoK\a
_diffrn_radiation_wavelength 0.71073
_diffrn_reflns_av_R_equivalents 0.0428
_diffrn_reflns_av_sigmaI/netI 0.0210
_diffrn_reflns_limit_h_max 28
_diffrn_reflns_limit_h_min -28
_diffrn_reflns_limit_k_max 15
_diffrn_reflns_limit_k_min -14
_diffrn_reflns_limit_l_max 26
_diffrn_reflns_limit_l_min -26
_diffrn_reflns_number 49947
_diffrn_reflns_theta_full 26.50
_diffrn_reflns_theta_max 26.50
_diffrn_reflns_theta_min 1.99
_diffrn_standards_number 0
_exptl_absorpt_coefficient_mu 0.091
_exptl_absorpt_correction_T_max 0.9839
_exptl_absorpt_correction_T_min 0.9659
_exptl_absorpt_correction_type multi-scan
_exptl_absorpt_process_details '(<i>SADABS</i>; Bruker, 2005)'
_exptl_crystal_colour yellow
_exptl_crystal_density_diffrn 1.352
_exptl_crystal_density_method 'not measured'
_exptl_crystal_description block
_exptl_crystal_F_000 2144
_exptl_crystal_size_max 0.38
_exptl_crystal_size_mid 0.23
_exptl_crystal_size_min 0.18
_refine_diff_density_max 0.568
_refine_diff_density_min -0.479
_refine_ls_extinction_method none
_refine_ls_goodness_of_fit_ref 1.188
_refine_ls_hydrogen_treatment mixed
_refine_ls_matrix_type full
_refine_ls_number_parameters 372
_refine_ls_number_reflns 5171
_refine_ls_number_restraints 1
_refine_ls_restrained_S_all 1.188
_refine_ls_R_factor_all 0.0808
_refine_ls_R_factor_gt 0.0672
_refine_ls_shift/su_max 0.000
_refine_ls_shift/su_mean 0.000
_refine_ls_structure_factor_coef Fsqd
_refine_ls_weighting_details 'calc w=1/[\s^2^(Fo^2^)+(0.022P)^2^+16.3221P] where P=(Fo^2^+2Fc^2^)/3'
_refine_ls_weighting_scheme calc
_refine_ls_wR_factor_gt 0.1440
_refine_ls_wR_factor_ref 0.1511
_reflns_number_gt 4238
_reflns_number_total 5171
_reflns_threshold_expression I>2\s(I)
_cod_data_source_file lh2781.cif
_cod_data_source_block I
_cod_depositor_comments
;
The following automatic conversions were performed:
'_symmetry_cell_setting' value 'Monoclinic' changed to 'monoclinic'
according to '/home/saulius/struct/CIF-dictionaries/cif_core.dic'
dictionary named 'cif_core.dic' version 2.4.1 from 2010-06-29.

Automatic conversion script
Id: cif_fix_enum 1527 2010-12-29 10:47:43Z saulius 

The following automatic conversions were performed:

'_symmetry_cell_setting' value 'Monoclinic' changed to 'monoclinic'
according to /home/saulius/struct/CIF-dictionaries/cif_core.dic
dictionary named 'cif_core.dic' version 2.4.1 from 2010-06-29.

Automatic conversion script
Id: cif_fix_values 1715 2011-07-08 13:25:40Z adriana 
;
_cod_original_cell_volume 4998.17(14)
_cod_original_sg_symbol_H-M 'C 2/c'
_cod_database_code 2221427
_cod_database_fobs_code 2221427

loop_
_symmetry_equiv_pos_as_xyz
'x, y, z'
'-x, y, -z+1/2'
'x+1/2, y+1/2, z'
'-x+1/2, y+1/2, -z+1/2'
'-x, -y, -z'
'x, -y, z-1/2'
'-x+1/2, -y+1/2, -z'
'x+1/2, -y+1/2, z-1/2'

loop_
_atom_site_type_symbol
_atom_site_label
_atom_site_fract_x
_atom_site_fract_y
_atom_site_fract_z
_atom_site_U_iso_or_equiv
_atom_site_adp_type
_atom_site_calc_flag
_atom_site_refinement_flags
_atom_site_occupancy
_atom_site_disorder_assembly
_atom_site_disorder_group
O O1A 0.04313(11) -0.05359(15) 0.34802(11) 0.0343(5) Uani d . 1 . .
O O2A -0.04669(10) -0.05371(16) 0.38878(11) 0.0352(5) Uani d . 1 . .
N N1A 0.12309(11) 0.04703(18) 0.31444(12) 0.0278(5) Uani d . 1 . .
N N2A 0.12918(13) 0.2321(2) 0.31223(14) 0.0328(5) Uani d . 1 . .
C C1A 0.16902(14) 0.0757(2) 0.29195(14) 0.0280(6) Uani d . 1 . .
C C2A 0.20683(15) 0.0094(2) 0.27078(16) 0.0345(6) Uani d . 1 . .
H H2AA 0.2047 -0.0678 0.2714 0.041 Uiso calc R 1 . .
C C3A 0.24743(16) 0.0632(3) 0.24891(17) 0.0389(7) Uani d . 1 . .
H H3AA 0.2731 0.0209 0.2346 0.047 Uiso calc R 1 . .
C C4A 0.25106(16) 0.1776(3) 0.24763(18) 0.0413(7) Uani d . 1 . .
H H4AA 0.2792 0.2104 0.2326 0.050 Uiso calc R 1 . .
C C5A 0.21403(16) 0.2450(3) 0.26805(17) 0.0408(7) Uani d . 1 . .
H H5AA 0.2165 0.3222 0.2670 0.049 Uiso calc R 1 . .
C C6A 0.17291(14) 0.1923(2) 0.29023(15) 0.0318(6) Uani d . 1 . .
C C7A 0.09976(13) 0.1427(2) 0.32507(13) 0.0267(5) Uani d . 1 . .
C C8A 0.04901(13) 0.1485(2) 0.34835(14) 0.0257(5) Uani d . 1 . .
C C9A 0.02514(14) 0.2496(2) 0.36000(15) 0.0319(6) Uani d . 1 . .
H H9AA 0.0424 0.3165 0.3540 0.038 Uiso calc R 1 . .
C C10A -0.02370(15) 0.2501(2) 0.38028(16) 0.0362(7) Uani d . 1 . .
H H10A -0.0398 0.3175 0.3873 0.043 Uiso calc R 1 . .
C C11A -0.04945(14) 0.1499(2) 0.39045(15) 0.0328(6) Uani d . 1 . .
H H11A -0.0824 0.1511 0.4043 0.039 Uiso calc R 1 . .
C C12A -0.02616(14) 0.0499(2) 0.38002(14) 0.0290(6) Uani d . 1 . .
C C13A 0.02312(13) 0.0480(2) 0.35843(13) 0.0255(5) Uani d . 1 . .
C C14A -0.09118(15) -0.0595(3) 0.41821(17) 0.0405(7) Uani d . 1 . .
H H14A -0.1346 -0.0230 0.3863 0.049 Uiso calc R 1 . .
H H14B -0.0700 -0.0237 0.4652 0.049 Uiso calc R 1 . .
C C15A -0.10244(18) -0.1825(3) 0.4250(2) 0.0546(9) Uani d . 1 . .
H H15A -0.1308 -0.1911 0.4463 0.082 Uiso calc R 1 . .
H H15B -0.0588 -0.2181 0.4553 0.082 Uiso calc R 1 . .
H H15C -0.1248 -0.2163 0.3779 0.082 Uiso calc R 1 . .
O O1B 0.08605(12) 0.45323(16) 0.25795(12) 0.0409(5) Uani d . 1 . .
O O2B 0.17852(13) 0.46703(18) 0.39287(12) 0.0530(6) Uani d . 1 A .
N N1B 0.00726(12) 0.54159(19) 0.13347(13) 0.0332(5) Uani d . 1 . .
N N2B -0.01822(12) 0.72236(19) 0.12353(13) 0.0303(5) Uani d . 1 . .
C C1B -0.04540(15) 0.5626(2) 0.06352(16) 0.0335(6) Uani d . 1 . .
C C2B -0.08028(17) 0.4918(3) 0.00407(17) 0.0438(8) Uani d . 1 . .
H H2BA -0.0692 0.4166 0.0075 0.053 Uiso calc R 1 . .
C C3B -0.13164(17) 0.5368(3) -0.06005(17) 0.0461(8) Uani d . 1 . .
H H3BA -0.1548 0.4912 -0.1005 0.055 Uiso calc R 1 . .
C C4B -0.14955(16) 0.6492(3) -0.06553(17) 0.0448(8) Uani d . 1 . .
H H4BA -0.1852 0.6762 -0.1092 0.054 Uiso calc R 1 . .
C C5B -0.11554(16) 0.7216(3) -0.00752(17) 0.0393(7) Uani d . 1 . .
H H5BA -0.1274 0.7965 -0.0112 0.047 Uiso calc R 1 . .
C C6B -0.06268(14) 0.6763(2) 0.05654(15) 0.0313(6) Uani d . 1 . .
C C7B 0.02231(14) 0.6394(2) 0.16742(15) 0.0295(6) Uani d . 1 . .
C C8B 0.07626(14) 0.6529(2) 0.24254(15) 0.0286(6) Uani d . 1 . .
C C9B 0.10079(14) 0.7581(2) 0.27454(16) 0.0303(6) Uani d . 1 . .
H H9BA 0.0819 0.8224 0.2475 0.036 Uiso calc R 1 . .
C C10B 0.15256(15) 0.7658(2) 0.34562(16) 0.0332(6) Uani d . 1 . .
H H10B 0.1688 0.8356 0.3660 0.040 Uiso calc R 1 . .
C C11B 0.18127(16) 0.6703(2) 0.38783(16) 0.0357(7) Uani d . 1 . .
H H11B 0.2165 0.6764 0.4358 0.043 Uiso calc R 1 . .
C C12B 0.15684(16) 0.5670(2) 0.35757(16) 0.0368(7) Uani d . 1 . .
C C13B 0.10542(15) 0.5578(2) 0.28474(16) 0.0319(6) Uani d . 1 . .
C C14B 0.2276(2) 0.4683(3) 0.46948(18) 0.0576(10) Uani d D 1 . .
H H14C 0.2090 0.5088 0.4949 0.069 Uiso calc PR 0.581(7) A 1
H H14D 0.2698 0.5046 0.4788 0.069 Uiso calc PR 0.581(7) A 1
H H14E 0.2218 0.4028 0.4915 0.069 Uiso d PR 0.419(7) A 2
H H14F 0.2208 0.5323 0.4920 0.069 Uiso d PR 0.419(7) A 2
C C15B 0.2415(4) 0.3527(6) 0.4943(4) 0.070(2) Uani d P 0.581(7) A 1
H H15D 0.2734 0.3510 0.5456 0.104 Uiso calc PR 0.581(7) A 1
H H15E 0.2609 0.3139 0.4697 0.104 Uiso calc PR 0.581(7) A 1
H H15F 0.1993 0.3172 0.4841 0.104 Uiso calc PR 0.581(7) A 1
C C15C 0.2967(3) 0.4728(8) 0.4792(5) 0.063(3) Uani d PD 0.419(7) A 2
H H15G 0.3303 0.4739 0.5300 0.095 Uiso calc PR 0.419(7) A 2
H H15H 0.3012 0.5390 0.4568 0.095 Uiso calc PR 0.419(7) A 2
H H15I 0.3039 0.4085 0.4573 0.095 Uiso calc PR 0.419(7) A 2
H H1OA 0.0731(18) -0.030(3) 0.3339(18) 0.052(10) Uiso d . 1 . .
H H1NA 0.1191(17) 0.297(3) 0.3128(18) 0.048(10) Uiso d . 1 . .
H H1OB 0.0555(19) 0.462(3) 0.206(2) 0.061(11) Uiso d . 1 . .
H H1NB -0.0186(17) 0.797(3) 0.1365(18) 0.052(10) Uiso d . 1 . .

loop_
_atom_site_aniso_label
_atom_site_aniso_U_11
_atom_site_aniso_U_22
_atom_site_aniso_U_33
_atom_site_aniso_U_12
_atom_site_aniso_U_13
_atom_site_aniso_U_23
O1A 0.0431(12) 0.0193(9) 0.0518(13) -0.0025(8) 0.0323(11) -0.0009(8)
O2A 0.0383(11) 0.0298(10) 0.0448(12) -0.0082(9) 0.0264(10) -0.0019(9)
N1A 0.0325(12) 0.0206(11) 0.0335(12) -0.0002(9) 0.0191(10) -0.0002(9)
N2A 0.0359(13) 0.0209(12) 0.0431(14) 0.0007(10) 0.0210(12) 0.0060(10)
C1A 0.0303(14) 0.0240(13) 0.0278(13) -0.0017(11) 0.0133(11) 0.0029(10)
C2A 0.0376(16) 0.0281(14) 0.0389(16) 0.0001(12) 0.0202(13) 0.0017(12)
C3A 0.0388(16) 0.0428(17) 0.0399(16) 0.0019(14) 0.0236(14) 0.0032(13)
C4A 0.0374(16) 0.0426(18) 0.0490(18) -0.0001(14) 0.0256(14) 0.0123(14)
C5A 0.0425(17) 0.0315(16) 0.0520(19) -0.0031(13) 0.0265(15) 0.0102(14)
C6A 0.0302(14) 0.0306(15) 0.0331(15) 0.0008(11) 0.0149(12) 0.0082(12)
C7A 0.0263(13) 0.0243(13) 0.0247(13) -0.0020(10) 0.0092(11) 0.0019(10)
C8A 0.0277(13) 0.0202(12) 0.0259(13) -0.0006(10) 0.0111(11) 0.0019(10)
C9A 0.0359(15) 0.0231(13) 0.0357(15) 0.0007(11) 0.0174(13) 0.0030(11)
C10A 0.0429(17) 0.0242(14) 0.0427(17) 0.0071(12) 0.0226(14) -0.0007(12)
C11A 0.0321(14) 0.0343(15) 0.0339(15) 0.0000(12) 0.0182(13) -0.0027(12)
C12A 0.0287(14) 0.0277(14) 0.0273(14) -0.0035(11) 0.0117(11) 0.0006(11)
C13A 0.0288(13) 0.0202(12) 0.0246(13) -0.0017(10) 0.0115(11) 0.0000(10)
C14A 0.0353(16) 0.0524(19) 0.0362(16) -0.0049(14) 0.0199(14) 0.0054(14)
C15A 0.049(2) 0.059(2) 0.059(2) -0.0151(17) 0.0297(18) 0.0116(18)
O1B 0.0528(13) 0.0209(10) 0.0370(12) 0.0008(9) 0.0139(10) -0.0005(8)
O2B 0.0737(17) 0.0314(12) 0.0355(12) 0.0072(11) 0.0143(12) 0.0051(9)
N1B 0.0361(13) 0.0250(12) 0.0356(13) 0.0000(10) 0.0159(11) -0.0009(10)
N2B 0.0370(13) 0.0203(11) 0.0390(13) 0.0024(10) 0.0233(11) 0.0035(10)
C1B 0.0365(15) 0.0277(14) 0.0379(16) 0.0032(12) 0.0200(13) 0.0030(12)
C2B 0.0485(19) 0.0346(17) 0.0410(17) -0.0007(14) 0.0172(15) -0.0021(13)
C3B 0.0463(18) 0.0474(19) 0.0372(17) -0.0037(15) 0.0158(15) -0.0010(14)
C4B 0.0397(17) 0.055(2) 0.0370(17) 0.0017(15) 0.0172(14) 0.0107(15)
C5B 0.0436(17) 0.0351(16) 0.0449(18) 0.0063(13) 0.0265(15) 0.0145(13)
C6B 0.0328(14) 0.0309(14) 0.0370(15) -0.0007(12) 0.0228(13) 0.0043(12)
C7B 0.0326(14) 0.0255(14) 0.0380(15) 0.0012(11) 0.0234(13) 0.0011(11)
C8B 0.0314(14) 0.0243(13) 0.0384(15) 0.0001(11) 0.0237(12) -0.0023(11)
C9B 0.0370(15) 0.0202(13) 0.0438(16) 0.0021(11) 0.0278(14) 0.0009(11)
C10B 0.0397(16) 0.0238(14) 0.0452(17) -0.0052(12) 0.0282(14) -0.0108(12)
C11B 0.0402(16) 0.0329(15) 0.0348(15) 0.0002(12) 0.0196(13) -0.0061(12)
C12B 0.0462(17) 0.0288(15) 0.0373(16) 0.0029(13) 0.0225(14) -0.0005(12)
C13B 0.0383(15) 0.0231(13) 0.0390(16) -0.0022(11) 0.0230(13) -0.0051(11)
C14B 0.071(3) 0.046(2) 0.0390(19) 0.0051(18) 0.0161(18) 0.0034(16)
C15B 0.067(5) 0.070(5) 0.044(4) 0.014(4) 0.008(3) 0.013(3)
C15C 0.062(6) 0.049(5) 0.068(6) 0.014(4) 0.024(5) 0.009(4)

loop_
_atom_type_symbol
_atom_type_description
_atom_type_scat_dispersion_real
_atom_type_scat_dispersion_imag
_atom_type_scat_source
C C 0.0033 0.0016 'International Tables Vol C Tables 4.2.6.8 and 6.1.1.4'
H H 0.0000 0.0000 'International Tables Vol C Tables 4.2.6.8 and 6.1.1.4'
N N 0.0061 0.0033 'International Tables Vol C Tables 4.2.6.8 and 6.1.1.4'
O O 0.0106 0.0060 'International Tables Vol C Tables 4.2.6.8 and 6.1.1.4'

loop_
_geom_angle_atom_site_label_1
_geom_angle_atom_site_label_2
_geom_angle_atom_site_label_3
_geom_angle_site_symmetry_1
_geom_angle_site_symmetry_3
_geom_angle
_geom_angle_publ_flag
C13A O1A H1OA . . 98(2) ?
C12A O2A C14A . . 117.6(2) ?
C7A N1A C1A . . 105.9(2) ?
C7A N2A C6A . . 107.6(2) ?
C7A N2A H1NA . . 126(2) ?
C6A N2A H1NA . . 126(2) ?
N1A C1A C2A . . 130.9(2) ?
N1A C1A C6A . . 108.9(2) ?
C2A C1A C6A . . 120.2(3) ?
C3A C2A C1A . . 117.5(3) ?
C3A C2A H2AA . . 121.3 ?
C1A C2A H2AA . . 121.3 ?
C4A C3A C2A . . 121.9(3) ?
C4A C3A H3AA . . 119.0 ?
C2A C3A H3AA . . 119.0 ?
C3A C4A C5A . . 121.7(3) ?
C3A C4A H4AA . . 119.1 ?
C5A C4A H4AA . . 119.1 ?
C4A C5A C6A . . 117.1(3) ?
C4A C5A H5AA . . 121.5 ?
C6A C5A H5AA . . 121.5 ?
N2A C6A C5A . . 132.5(3) ?
N2A C6A C1A . . 105.8(2) ?
C5A C6A C1A . . 121.6(3) ?
N1A C7A N2A . . 111.8(2) ?
N1A C7A C8A . . 123.0(2) ?
N2A C7A C8A . . 125.2(2) ?
C9A C8A C13A . . 119.4(2) ?
C9A C8A C7A . . 122.6(2) ?
C13A C8A C7A . . 118.0(2) ?
C10A C9A C8A . . 120.2(3) ?
C10A C9A H9AA . . 119.9 ?
C8A C9A H9AA . . 119.9 ?
C9A C10A C11A . . 120.5(3) ?
C9A C10A H10A . . 119.8 ?
C11A C10A H10A . . 119.8 ?
C12A C11A C10A . . 120.2(3) ?
C12A C11A H11A . . 119.9 ?
C10A C11A H11A . . 119.9 ?
C11A C12A O2A . . 126.0(2) ?
C11A C12A C13A . . 120.0(2) ?
O2A C12A C13A . . 114.1(2) ?
O1A C13A C12A . . 117.0(2) ?
O1A C13A C8A . . 123.3(2) ?
C12A C13A C8A . . 119.8(2) ?
O2A C14A C15A . . 106.2(3) ?
O2A C14A H14A . . 110.5 ?
C15A C14A H14A . . 110.5 ?
O2A C14A H14B . . 110.5 ?
C15A C14A H14B . . 110.5 ?
H14A C14A H14B . . 108.7 ?
C14A C15A H15A . . 109.5 ?
C14A C15A H15B . . 109.5 ?
H15A C15A H15B . . 109.5 ?
C14A C15A H15C . . 109.5 ?
H15A C15A H15C . . 109.5 ?
H15B C15A H15C . . 109.5 ?
C13B O1B H1OB . . 106(2) ?
C12B O2B C14B . . 118.2(3) ?
C7B N1B C1B . . 105.8(2) ?
C7B N2B C6B . . 107.8(2) ?
C7B N2B H1NB . . 127(2) ?
C6B N2B H1NB . . 125(2) ?
N1B C1B C2B . . 130.9(3) ?
N1B C1B C6B . . 109.4(3) ?
C2B C1B C6B . . 119.8(3) ?
C3B C2B C1B . . 118.0(3) ?
C3B C2B H2BA . . 121.0 ?
C1B C2B H2BA . . 121.0 ?
C2B C3B C4B . . 121.5(3) ?
C2B C3B H3BA . . 119.3 ?
C4B C3B H3BA . . 119.3 ?
C5B C4B C3B . . 121.7(3) ?
C5B C4B H4BA . . 119.1 ?
C3B C4B H4BA . . 119.1 ?
C4B C5B C6B . . 116.5(3) ?
C4B C5B H5BA . . 121.8 ?
C6B C5B H5BA . . 121.8 ?
N2B C6B C5B . . 132.4(3) ?
N2B C6B C1B . . 105.2(2) ?
C5B C6B C1B . . 122.4(3) ?
N1B C7B N2B . . 111.9(2) ?
N1B C7B C8B . . 122.8(2) ?
N2B C7B C8B . . 125.3(2) ?
C13B C8B C9B . . 118.6(3) ?
C13B C8B C7B . . 118.8(2) ?
C9B C8B C7B . . 122.7(2) ?
C10B C9B C8B . . 120.2(3) ?
C10B C9B H9BA . . 119.9 ?
C8B C9B H9BA . . 119.9 ?
C9B C10B C11B . . 121.0(3) ?
C9B C10B H10B . . 119.5 ?
C11B C10B H10B . . 119.5 ?
C12B C11B C10B . . 119.3(3) ?
C12B C11B H11B . . 120.3 ?
C10B C11B H11B . . 120.3 ?
O2B C12B C11B . . 125.7(3) ?
O2B C12B C13B . . 114.1(3) ?
C11B C12B C13B . . 120.2(3) ?
O1B C13B C8B . . 122.5(3) ?
O1B C13B C12B . . 116.8(3) ?
C8B C13B C12B . . 120.6(3) ?
O2B C14B C15C . . 108.0(5) ?
O2B C14B C15B . . 107.6(4) ?
C15C C14B C15B . . 88.1(5) ?
O2B C14B H14C . . 110.2 ?
C15C C14B H14C . . 129.3 ?
C15B C14B H14C . . 110.2 ?
O2B C14B H14D . . 110.2 ?
C15B C14B H14D . . 110.2 ?
H14C C14B H14D . . 108.5 ?
O2B C14B H14E . . 109.5 ?
C15C C14B H14E . . 111.1 ?
H14C C14B H14E . . 85.9 ?
H14D C14B H14E . . 129.1 ?
O2B C14B H14F . . 110.8 ?
C15C C14B H14F . . 109.1 ?
C15B C14B H14F . . 129.5 ?
H14D C14B H14F . . 85.8 ?
H14E C14B H14F . . 108.3 ?
C14B C15B H15D . . 109.5 ?
H14E C15B H15D . . 100.5 ?
C14B C15B H15E . . 109.5 ?
H14E C15B H15E . . 141.2 ?
C14B C15B H15F . . 109.5 ?
H14E C15B H15F . . 81.8 ?
C14B C15C H15G . . 109.5 ?
C14B C15C H15H . . 109.5 ?
H15G C15C H15H . . 109.5 ?
C14B C15C H15I . . 109.5 ?
H15G C15C H15I . . 109.5 ?
H15H C15C H15I . . 109.5 ?

loop_
_geom_bond_atom_site_label_1
_geom_bond_atom_site_label_2
_geom_bond_site_symmetry_2
_geom_bond_distance
_geom_bond_publ_flag
O1A C13A . 1.358(3) ?
O1A H1OA . 0.91(4) ?
O2A C12A . 1.374(3) ?
O2A C14A . 1.431(3) ?
N1A C7A . 1.330(3) ?
N1A C1A . 1.388(3) ?
N2A C7A . 1.361(3) ?
N2A C6A . 1.376(4) ?
N2A H1NA . 0.82(4) ?
C1A C2A . 1.399(4) ?
C1A C6A . 1.404(4) ?
C2A C3A . 1.381(4) ?
C2A H2AA . 0.9300 ?
C3A C4A . 1.378(4) ?
C3A H3AA . 0.9300 ?
C4A C5A . 1.383(4) ?
C4A H4AA . 0.9300 ?
C5A C6A . 1.390(4) ?
C5A H5AA . 0.9300 ?
C7A C8A . 1.463(4) ?
C8A C9A . 1.400(4) ?
C8A C13A . 1.404(3) ?
C9A C10A . 1.373(4) ?
C9A H9AA . 0.9300 ?
C10A C11A . 1.400(4) ?
C10A H10A . 0.9300 ?
C11A C12A . 1.373(4) ?
C11A H11A . 0.9300 ?
C12A C13A . 1.403(4) ?
C14A C15A . 1.519(5) ?
C14A H14A . 0.9700 ?
C14A H14B . 0.9700 ?
C15A H15A . 0.9600 ?
C15A H15B . 0.9600 ?
C15A H15C . 0.9600 ?
O1B C13B . 1.358(3) ?
O1B H1OB . 0.97(4) ?
O2B C12B . 1.370(4) ?
O2B C14B . 1.441(4) ?
N1B C7B . 1.332(3) ?
N1B C1B . 1.384(4) ?
N2B C7B . 1.356(3) ?
N2B C6B . 1.383(4) ?
N2B H1NB . 0.94(4) ?
C1B C2B . 1.396(4) ?
C1B C6B . 1.407(4) ?
C2B C3B . 1.381(4) ?
C2B H2BA . 0.9300 ?
C3B C4B . 1.397(5) ?
C3B H3BA . 0.9300 ?
C4B C5B . 1.387(5) ?
C4B H4BA . 0.9300 ?
C5B C6B . 1.393(4) ?
C5B H5BA . 0.9300 ?
C7B C8B . 1.453(4) ?
C8B C13B . 1.396(4) ?
C8B C9B . 1.410(4) ?
C9B C10B . 1.374(4) ?
C9B H9BA . 0.9300 ?
C10B C11B . 1.400(4) ?
C10B H10B . 0.9300 ?
C11B C12B . 1.378(4) ?
C11B H11B . 0.9300 ?
C12B C13B . 1.399(4) ?
C14B C15C . 1.4633(10) ?
C14B C15B . 1.464(7) ?
C14B H14C . 0.9700 ?
C14B H14D . 0.9700 ?
C14B H14E . 0.9599 ?
C14B H14F . 0.9600 ?
C15B H14E . 0.7332 ?
C15B H15D . 0.9600 ?
C15B H15E . 0.9600 ?
C15B H15F . 0.9600 ?
C15C H15G . 0.9600 ?
C15C H15H . 0.9600 ?
C15C H15I . 0.9600 ?

loop_
_geom_hbond_atom_site_label_D
_geom_hbond_atom_site_label_H
_geom_hbond_atom_site_label_A
_geom_hbond_site_symmetry_A
_geom_hbond_distance_DH
_geom_hbond_distance_HA
_geom_hbond_distance_DA
_geom_hbond_angle_DHA
_geom_hbond_publ_flag
O1A H1OA N1A . 0.91(4) 1.67(4) 2.557(4) 164(4) y
N2A H1NA O1B . 0.81(4) 2.14(4) 2.865(3) 149(3) y
N2A H1NA O2B . 0.81(4) 2.57(4) 3.199(3) 136(3) y
O1B H1OB N1B . 0.97(4) 1.67(4) 2.567(3) 151(3) y
N2B H1NB O1A 2_565 0.94(4) 1.95(4) 2.877(3) 167(4) y
N2B H1NB O2A 2_565 0.94(4) 2.55(4) 3.136(3) 121(3) y
C4A H4AA Cg1 6_545 0.9300 2.8000 3.590(4) 143.00 y
C14B H14C Cg2 2_555 0.9700 2.8400 3.721(5) 152.00 y
C15B H15D Cg3 7_556 0.9600 2.7600 3.715(8) 176.00 y

loop_
_geom_torsion_atom_site_label_1
_geom_torsion_atom_site_label_2
_geom_torsion_atom_site_label_3
_geom_torsion_atom_site_label_4
_geom_torsion_site_symmetry_1
_geom_torsion_site_symmetry_2
_geom_torsion_site_symmetry_3
_geom_torsion_site_symmetry_4
_geom_torsion
_geom_torsion_publ_flag
C7A N1A C1A C2A . . . . -177.4(3) ?
C7A N1A C1A C6A . . . . 0.6(3) ?
N1A C1A C2A C3A . . . . 178.1(3) ?
C6A C1A C2A C3A . . . . 0.3(4) ?
C1A C2A C3A C4A . . . . -0.1(5) ?
C2A C3A C4A C5A . . . . -0.2(5) ?
C3A C4A C5A C6A . . . . 0.2(5) ?
C7A N2A C6A C5A . . . . 177.6(3) ?
C7A N2A C6A C1A . . . . -1.1(3) ?
C4A C5A C6A N2A . . . . -178.5(3) ?
C4A C5A C6A C1A . . . . 0.0(4) ?
N1A C1A C6A N2A . . . . 0.3(3) ?
C2A C1A C6A N2A . . . . 178.6(2) ?
N1A C1A C6A C5A . . . . -178.6(3) ?
C2A C1A C6A C5A . . . . -0.3(4) ?
C1A N1A C7A N2A . . . . -1.3(3) ?
C1A N1A C7A C8A . . . . 179.1(2) ?
C6A N2A C7A N1A . . . . 1.5(3) ?
C6A N2A C7A C8A . . . . -178.9(2) ?
N1A C7A C8A C9A . . . . 179.5(3) ?
N2A C7A C8A C9A . . . . 0.0(4) ?
N1A C7A C8A C13A . . . . -1.2(4) ?
N2A C7A C8A C13A . . . . 179.3(2) ?
C13A C8A C9A C10A . . . . -0.7(4) ?
C7A C8A C9A C10A . . . . 178.5(3) ?
C8A C9A C10A C11A . . . . 0.9(4) ?
C9A C10A C11A C12A . . . . -0.2(4) ?
C10A C11A C12A O2A . . . . 179.4(3) ?
C10A C11A C12A C13A . . . . -0.6(4) ?
C14A O2A C12A C11A . . . . -6.6(4) ?
C14A O2A C12A C13A . . . . 173.4(2) ?
C11A C12A C13A O1A . . . . -179.0(2) ?
O2A C12A C13A O1A . . . . 1.0(3) ?
C11A C12A C13A C8A . . . . 0.7(4) ?
O2A C12A C13A C8A . . . . -179.3(2) ?
C9A C8A C13A O1A . . . . 179.7(2) ?
C7A C8A C13A O1A . . . . 0.4(4) ?
C9A C8A C13A C12A . . . . 0.0(4) ?
C7A C8A C13A C12A . . . . -179.4(2) ?
C12A O2A C14A C15A . . . . -177.4(2) ?
C7B N1B C1B C2B . . . . 178.6(3) ?
C7B N1B C1B C6B . . . . -1.1(3) ?
N1B C1B C2B C3B . . . . 179.8(3) ?
C6B C1B C2B C3B . . . . -0.6(5) ?
C1B C2B C3B C4B . . . . -1.2(5) ?
C2B C3B C4B C5B . . . . 1.7(5) ?
C3B C4B C5B C6B . . . . -0.1(5) ?
C7B N2B C6B C5B . . . . 178.4(3) ?
C7B N2B C6B C1B . . . . -0.6(3) ?
C4B C5B C6B N2B . . . . 179.3(3) ?
C4B C5B C6B C1B . . . . -1.8(4) ?
N1B C1B C6B N2B . . . . 1.1(3) ?
C2B C1B C6B N2B . . . . -178.6(3) ?
N1B C1B C6B C5B . . . . -178.1(2) ?
C2B C1B C6B C5B . . . . 2.2(4) ?
C1B N1B C7B N2B . . . . 0.7(3) ?
C1B N1B C7B C8B . . . . -179.1(2) ?
C6B N2B C7B N1B . . . . 0.0(3) ?
C6B N2B C7B C8B . . . . 179.7(2) ?
N1B C7B C8B C13B . . . . -11.6(4) ?
N2B C7B C8B C13B . . . . 168.7(3) ?
N1B C7B C8B C9B . . . . 168.0(3) ?
N2B C7B C8B C9B . . . . -11.8(4) ?
C13B C8B C9B C10B . . . . 0.4(4) ?
C7B C8B C9B C10B . . . . -179.2(2) ?
C8B C9B C10B C11B . . . . -0.9(4) ?
C9B C10B C11B C12B . . . . -0.4(4) ?
C14B O2B C12B C11B . . . . 4.6(5) ?
C14B O2B C12B C13B . . . . -175.3(3) ?
C10B C11B C12B O2B . . . . -177.9(3) ?
C10B C11B C12B C13B . . . . 2.1(4) ?
C9B C8B C13B O1B . . . . -178.5(3) ?
C7B C8B C13B O1B . . . . 1.1(4) ?
C9B C8B C13B C12B . . . . 1.3(4) ?
C7B C8B C13B C12B . . . . -179.1(3) ?
O2B C12B C13B O1B . . . . -2.8(4) ?
C11B C12B C13B O1B . . . . 177.3(3) ?
O2B C12B C13B C8B . . . . 177.4(3) ?
C11B C12B C13B C8B . . . . -2.5(4) ?
C12B O2B C14B C15C . . . . -87.0(5) ?
C12B O2B C14B C15B . . . . 179.2(4) ?
